data_4320189
loop_
_publ_author_name
'Gerd W. Rabe'
'Christian D. B\'erub\'e'
'Glenn P. A. Yap'

_publ_section_title
;
 Synthesis and X-ray Crystal Structure Determination of First Examples of
 Donor-Functionalized Terphenyl Lanthanide Complexes
;
_journal_name_full 'Inorganic Chemistry'
_journal_page_first 4780
_journal_page_last 4784
_journal_paper_doi 10.1021/ic010194z
_journal_volume 40
_journal_year 2001
_chemical_formula_sum 'C62 H66 Cl6 Li2 O6 Yb2'
_chemical_formula_weight 1479.81
_chemical_name_systematic
;
?
;
_space_group_IT_number 2
_symmetry_cell_setting triclinic
_symmetry_space_group_name_Hall '-P 1'
_symmetry_space_group_name_H-M 'P -1'
_atom_sites_solution_hydrogens geom
_atom_sites_solution_primary direct
_atom_sites_solution_secondary difmap
_audit_creation_method SHELXL-97
_cell_angle_alpha 91.553(2)
_cell_angle_beta 103.957(2)
_cell_angle_gamma 109.916(2)
_cell_formula_units_Z 1
_cell_length_a 9.7281(9)
_cell_length_b 12.7989(12)
_cell_length_c 13.4870(12)
_cell_measurement_reflns_used 'reflections from 60 data frames'
_cell_measurement_temperature 203(2)
_cell_measurement_theta_max 28.29
_cell_measurement_theta_min 1.47
_cell_volume 1521.2(2)
_computing_cell_refinement 'Bruker SMART'
_computing_data_collection 'Bruker SMART'
_computing_data_reduction 'Bruker SHELXTL'
_computing_molecular_graphics 'Bruker SHELXTL'
_computing_publication_material 'Bruker SHELXTL'
_computing_structure_refinement 'SHELXL-97 (Sheldrick, 1997)'
_computing_structure_solution 'SHELXS-97 (Sheldrick, 1990)'
_diffrn_ambient_temperature 203(2)
_diffrn_measured_fraction_theta_full 0.869
_diffrn_measured_fraction_theta_max 0.869
_diffrn_measurement_device_type 'CCD area detector'
_diffrn_measurement_method 'phi and omega scans'
_diffrn_radiation_monochromator graphite
_diffrn_radiation_source 'fine-focus sealed tube'
_diffrn_radiation_type MoK\a
_diffrn_radiation_wavelength 0.71073
_diffrn_reflns_av_R_equivalents 0.0425
_diffrn_reflns_av_sigmaI/netI 0.0750
_diffrn_reflns_limit_h_max 12
_diffrn_reflns_limit_h_min -12
_diffrn_reflns_limit_k_max 16
_diffrn_reflns_limit_k_min -17
_diffrn_reflns_limit_l_max 18
_diffrn_reflns_limit_l_min 0
_diffrn_reflns_number 11831
_diffrn_reflns_theta_full 28.68
_diffrn_reflns_theta_max 28.68
_diffrn_reflns_theta_min 1.70
_diffrn_standards_decay_% <1
_diffrn_standards_number '50 standard frames at start and end'
_exptl_absorpt_coefficient_mu 3.367
_exptl_absorpt_correction_T_max 0.928074
_exptl_absorpt_correction_T_min 0.539196
_exptl_absorpt_correction_type multi-scan
_exptl_absorpt_process_details 'Blessing,R., Acta Cryst. (1995) A51 33-38.'
_exptl_crystal_colour violet
_exptl_crystal_density_diffrn 1.615
_exptl_crystal_density_method 'not measured'
_exptl_crystal_description plate
_exptl_crystal_F_000 734
_exptl_crystal_size_max 0.20
_exptl_crystal_size_mid 0.20
_exptl_crystal_size_min 0.04
_refine_diff_density_max 1.239
_refine_diff_density_min -1.243
_refine_diff_density_rms 0.119
_refine_ls_extinction_method none
_refine_ls_goodness_of_fit_ref 1.004
_refine_ls_hydrogen_treatment mixed
_refine_ls_matrix_type full
_refine_ls_number_parameters 399
_refine_ls_number_reflns 6820
_refine_ls_number_restraints 28
_refine_ls_restrained_S_all 1.010
_refine_ls_R_factor_all 0.0424
_refine_ls_R_factor_gt 0.0343
_refine_ls_shift/su_max 0.007
_refine_ls_shift/su_mean 0.000
_refine_ls_structure_factor_coef Fsqd
_refine_ls_weighting_details 'calc w=1/[\s^2^(Fo^2^)+(0.0050P)^2^+0.0000P] where P=(Fo^2^+2Fc^2^)/3'
_refine_ls_weighting_scheme calc
_refine_ls_wR_factor_gt 0.0694
_refine_ls_wR_factor_ref 0.0701
_reflns_number_gt 5514
_reflns_number_total 6820
_reflns_threshold_expression >2sigma(I)
_cod_data_source_file ic010194z_1.cif
_cod_data_source_block gr007
_cod_depositor_comments
;
The following automatic conversions were performed:

'_symmetry_cell_setting' value 'Triclinic' changed to 'triclinic'
according to the built-in table from CIF Core dictionary named
'cif_core.dic' version 2.4.1 from 2010-06-29.

Automatic conversion script
Id: cif_fix_values 1646 2011-03-28 12:23:43Z adriana 
;
_cod_database_code 4320189

loop_
_symmetry_equiv_pos_as_xyz
'x, y, z'
'-x, -y, -z'

loop_
_atom_site_label
_atom_site_type_symbol
_atom_site_fract_x
_atom_site_fract_y
_atom_site_fract_z
_atom_site_U_iso_or_equiv
_atom_site_adp_type
_atom_site_occupancy
_atom_site_symmetry_multiplicity
_atom_site_calc_flag
_atom_site_refinement_flags
_atom_site_disorder_assembly
_atom_site_disorder_group
Yb Yb 0.31775(2) 0.332599(15) 0.419686(15) 0.02743(6) Uani 1 1 d . . .
Cl1 Cl 0.62350(12) 0.46022(8) 0.45636(8) 0.0350(3) Uani 1 1 d . . .
Cl2 Cl 0.35616(13) 0.26246(9) 0.59783(8) 0.0400(3) Uani 1 1 d . . .
Cl3 Cl 0.29876(13) 0.44190(9) 0.26056(9) 0.0426(3) Uani 1 1 d . . .
O1 O 0.4349(3) 0.2040(2) 0.3838(2) 0.0351(7) Uani 1 1 d . . .
O2 O 0.0864(3) 0.3440(2) 0.4329(2) 0.0365(7) Uani 1 1 d . . .
Li Li 0.4474(10) 0.4425(7) 0.6875(6) 0.049(2) Uani 1 1 d . . .
C1 C 0.5464(6) 0.1703(5) 0.4544(4) 0.0529(14) Uani 1 1 d . . .
H1A H 0.5726 0.1170 0.4175 0.079 Uiso 1 1 calc R . .
H1B H 0.5043 0.1360 0.5089 0.079 Uiso 1 1 calc R . .
H1C H 0.6366 0.2356 0.4840 0.079 Uiso 1 1 calc R . .
C2 C 0.4371(5) 0.1969(4) 0.2812(4) 0.0402(12) Uani 1 1 d . . .
C3 C 0.5718(6) 0.2249(5) 0.2545(4) 0.0590(16) Uani 1 1 d . . .
H3A H 0.6640 0.2474 0.3061 0.071 Uiso 1 1 calc R . .
C4 C 0.5721(7) 0.2201(5) 0.1529(5) 0.078(2) Uani 1 1 d . . .
H4A H 0.6644 0.2373 0.1351 0.094 Uiso 1 1 calc R . .
C5 C 0.4378(7) 0.1901(5) 0.0766(5) 0.0674(19) Uani 1 1 d . . .
H5A H 0.4379 0.1887 0.0069 0.081 Uiso 1 1 calc R . .
C6 C 0.3034(6) 0.1622(4) 0.1043(4) 0.0472(13) Uani 1 1 d . . .
H6A H 0.2122 0.1428 0.0521 0.057 Uiso 1 1 calc R . .
C7 C 0.2972(5) 0.1616(3) 0.2065(3) 0.0340(10) Uani 1 1 d . . .
C8 C 0.1485(5) 0.1191(3) 0.2329(3) 0.0304(10) Uani 1 1 d . . .
C9 C 0.0357(5) 0.0268(4) 0.1686(3) 0.0372(11) Uani 1 1 d . . .
H9A H 0.0558 -0.0044 0.1122 0.045 Uiso 1 1 calc R . .
C10 C -0.1036(5) -0.0186(4) 0.1870(4) 0.0462(13) Uani 1 1 d . . .
H10A H -0.1805 -0.0789 0.1422 0.055 Uiso 1 1 calc R . .
C11 C -0.1305(5) 0.0253(4) 0.2727(4) 0.0416(12) Uani 1 1 d . . .
H11A H -0.2260 -0.0059 0.2857 0.050 Uiso 1 1 calc R . .
C12 C -0.0178(5) 0.1148(3) 0.3397(3) 0.0300(10) Uani 1 1 d . . .
C13 C 0.1262(4) 0.1672(3) 0.3203(3) 0.0280(10) Uani 1 1 d . . .
C14 C -0.0502(4) 0.1481(3) 0.4352(3) 0.0304(10) Uani 1 1 d . . .
C15 C -0.1295(5) 0.0664(4) 0.4891(4) 0.0384(11) Uani 1 1 d . . .
H15A H -0.1649 -0.0094 0.4623 0.046 Uiso 1 1 calc R . .
C16 C -0.1567(5) 0.0937(4) 0.5795(4) 0.0459(13) Uani 1 1 d . . .
H16A H -0.2094 0.0370 0.6138 0.055 Uiso 1 1 calc R . .
C17 C -0.1072(6) 0.2040(5) 0.6202(4) 0.0521(14) Uani 1 1 d . . .
H17A H -0.1266 0.2228 0.6820 0.062 Uiso 1 1 calc R . .
C18 C -0.0290(5) 0.2869(4) 0.5701(4) 0.0462(13) Uani 1 1 d . . .
H18A H 0.0049 0.3625 0.5970 0.055 Uiso 1 1 calc R . .
C19 C -0.0010(5) 0.2572(3) 0.4796(3) 0.0320(10) Uani 1 1 d . . .
C20 C 0.0003(6) 0.3997(4) 0.3691(5) 0.0548(15) Uani 1 1 d . . .
H20A H -0.0900 0.3920 0.3914 0.082 Uiso 1 1 calc R . .
H20B H -0.0289 0.3665 0.2982 0.082 Uiso 1 1 calc R . .
H20C H 0.0613 0.4785 0.3745 0.082 Uiso 1 1 calc R . .
O3 O 0.3515(6) 0.4249(4) 0.7946(3) 0.0861(15) Uani 1 1 d DU . .
C21 C 0.2750(10) 0.3188(7) 0.8251(6) 0.107(3) Uani 1 1 d U B .
H21A H 0.3476 0.2838 0.8564 0.128 Uiso 1 1 calc R . .
H21B H 0.2002 0.2682 0.7657 0.128 Uiso 1 1 calc R . .
C22 C 0.1996(11) 0.3441(9) 0.9007(7) 0.126(3) Uani 1 1 d DU . .
H22A H 0.1808 0.2864 0.9472 0.151 Uiso 1 1 calc R A 1
H22B H 0.1042 0.3538 0.8671 0.151 Uiso 1 1 calc R A 1
C23 C 0.324(2) 0.4566(16) 0.9574(16) 0.133(4) Uani 0.423(9) 1 d PDU B 1
H23A H 0.2817 0.5162 0.9544 0.160 Uiso 0.423(9) 1 calc PR B 1
H23B H 0.3634 0.4489 1.0298 0.160 Uiso 0.423(9) 1 calc PR B 1
C24 C 0.451(2) 0.4850(16) 0.9037(10) 0.099(3) Uani 0.423(9) 1 d PDU B 1
H24A H 0.5275 0.4530 0.9332 0.118 Uiso 0.423(9) 1 calc PR B 1
H24B H 0.4989 0.5658 0.9037 0.118 Uiso 0.423(9) 1 calc PR B 1
C23' C 0.144(2) 0.4324(12) 0.8532(12) 0.133(4) Uani 0.58 1 d PDU B 2
H23C H 0.0554 0.4004 0.7940 0.160 Uiso 0.577(9) 1 calc PR B 2
H23D H 0.1208 0.4760 0.9033 0.160 Uiso 0.577(9) 1 calc PR B 2
C24' C 0.2779(16) 0.4983(11) 0.8225(10) 0.099(3) Uani 0.58 1 d PDU B 2
H24C H 0.2488 0.5368 0.7637 0.118 Uiso 0.577(9) 1 calc PR B 2
H24D H 0.3481 0.5549 0.8794 0.118 Uiso 0.577(9) 1 calc PR B 2
C25 C 0.2199(12) 0.8473(6) 0.0301(7) 0.055(4) Uani 0.538(9) 1 d PGD C 1
H25A H 0.2419 0.9235 0.0220 0.066 Uiso 0.538(9) 1 calc PR C 1
C26 C 0.1075(12) 0.7659(8) -0.0446(6) 0.072(7) Uani 0.538(9) 1 d PG C 1
H26A H 0.0535 0.7871 -0.1033 0.087 Uiso 0.538(9) 1 calc PR C 1
C27 C 0.0749(9) 0.6533(7) -0.0326(6) 0.065(4) Uani 0.538(9) 1 d PG C 1
H27A H -0.0011 0.5982 -0.0832 0.078 Uiso 0.538(9) 1 calc PR C 1
C28 C 0.1548(11) 0.6220(6) 0.0541(7) 0.087(5) Uani 0.538(9) 1 d PG C 1
H28A H 0.1328 0.5458 0.0623 0.104 Uiso 0.538(9) 1 calc PR C 1
C29 C 0.2672(11) 0.7033(7) 0.1289(6) 0.059(4) Uani 0.538(9) 1 d PGD C 1
H29A H 0.3212 0.6822 0.1876 0.071 Uiso 0.538(9) 1 calc PR C 1
C30 C 0.2998(9) 0.8160(7) 0.1169(6) 0.060(3) Uani 0.538(9) 1 d PGD C 1
C31 C 0.413(2) 0.9019(14) 0.1966(13) 0.096(6) Uani 0.538(9) 1 d PD C 1
H31A H 0.4575 0.8667 0.2519 0.144 Uiso 0.538(9) 1 calc PR C 1
H31B H 0.3653 0.9476 0.2233 0.144 Uiso 0.538(9) 1 calc PR C 1
H31C H 0.4918 0.9487 0.1677 0.144 Uiso 0.538(9) 1 calc PR C 1
C25' C 0.2112(9) 0.6890(6) 0.0943(7) 0.050(4) Uani 0.462(9) 1 d PGD C 2
H25B H 0.1510 0.6126 0.0788 0.060 Uiso 0.462(9) 1 calc PR C 2
C26' C 0.3249(11) 0.7273(7) 0.1860(7) 0.063(4) Uani 0.462(9) 1 d PG C 2
H26B H 0.3417 0.6768 0.2325 0.075 Uiso 0.462(9) 1 calc PR C 2
C27' C 0.4140(11) 0.8404(8) 0.2089(6) 0.063(5) Uani 0.462(9) 1 d PG C 2
H27B H 0.4909 0.8663 0.2709 0.075 Uiso 0.462(9) 1 calc PR C 2
C28' C 0.3893(12) 0.9151(6) 0.1401(7) 0.066(5) Uani 0.462(9) 1 d PG C 2
H28B H 0.4495 0.9916 0.1556 0.079 Uiso 0.462(9) 1 calc PR C 2
C29' C 0.2755(12) 0.8769(7) 0.0484(7) 0.053(4) Uani 0.462(9) 1 d PGD C 2
H29B H 0.2588 0.9274 0.0019 0.063 Uiso 0.462(9) 1 calc PR C 2
C30' C 0.1864(9) 0.7638(7) 0.0255(5) 0.044(3) Uani 0.462(9) 1 d PGD C 2
C31' C 0.064(2) 0.7238(15) -0.0693(16) 0.068(6) Uani 0.462(9) 1 d PD C 2
H31D H 0.0623 0.7859 -0.1085 0.103 Uiso 0.462(9) 1 calc PR C 2
H31E H -0.0321 0.6911 -0.0526 0.103 Uiso 0.462(9) 1 calc PR C 2
H31F H 0.0807 0.6676 -0.1097 0.103 Uiso 0.462(9) 1 calc PR C 2

loop_
_atom_site_aniso_label
_atom_site_aniso_U_11
_atom_site_aniso_U_22
_atom_site_aniso_U_33
_atom_site_aniso_U_23
_atom_site_aniso_U_13
_atom_site_aniso_U_12
Yb 0.02025(10) 0.02279(9) 0.03045(9) 0.00229(6) 0.00193(7) 0.00015(6)
Cl1 0.0243(5) 0.0300(5) 0.0410(6) -0.0009(4) 0.0064(4) -0.0005(4)
Cl2 0.0415(7) 0.0328(5) 0.0370(6) 0.0088(5) 0.0047(5) 0.0059(5)
Cl3 0.0394(7) 0.0351(6) 0.0373(6) 0.0090(5) 0.0010(5) -0.0007(5)
O1 0.0237(16) 0.0381(17) 0.0369(16) -0.0032(13) -0.0019(13) 0.0104(13)
O2 0.0270(16) 0.0248(14) 0.0535(19) 0.0062(14) 0.0077(14) 0.0059(13)
Li 0.053(5) 0.037(4) 0.047(5) 0.007(4) 0.014(4) 0.002(4)
C1 0.037(3) 0.054(3) 0.065(3) 0.007(3) 0.003(3) 0.020(2)
C2 0.034(3) 0.030(2) 0.051(3) -0.004(2) 0.011(2) 0.005(2)
C3 0.032(3) 0.067(4) 0.063(4) -0.012(3) 0.011(3) 0.002(3)
C4 0.050(4) 0.081(5) 0.086(5) -0.019(4) 0.039(4) -0.009(3)
C5 0.080(5) 0.055(3) 0.065(4) -0.004(3) 0.043(4) 0.006(3)
C6 0.050(3) 0.039(3) 0.043(3) 0.003(2) 0.012(2) 0.004(2)
C7 0.031(2) 0.025(2) 0.042(2) 0.0005(18) 0.009(2) 0.0065(18)
C8 0.023(2) 0.028(2) 0.034(2) 0.0056(17) 0.0010(18) 0.0059(17)
C9 0.039(3) 0.033(2) 0.033(2) -0.0034(19) 0.005(2) 0.007(2)
C10 0.036(3) 0.032(2) 0.048(3) -0.006(2) -0.002(2) -0.005(2)
C11 0.026(2) 0.037(2) 0.053(3) 0.001(2) 0.011(2) -0.001(2)
C12 0.022(2) 0.024(2) 0.037(2) 0.0046(17) 0.0031(18) 0.0029(17)
C13 0.023(2) 0.022(2) 0.033(2) 0.0073(16) 0.0019(17) 0.0036(17)
C14 0.016(2) 0.032(2) 0.041(2) 0.0072(19) 0.0046(18) 0.0081(17)
C15 0.027(2) 0.035(2) 0.051(3) 0.013(2) 0.009(2) 0.0088(19)
C16 0.031(3) 0.052(3) 0.059(3) 0.023(3) 0.016(2) 0.016(2)
C17 0.040(3) 0.074(4) 0.044(3) 0.011(3) 0.014(2) 0.020(3)
C18 0.036(3) 0.045(3) 0.053(3) -0.003(2) 0.009(2) 0.010(2)
C19 0.021(2) 0.030(2) 0.043(2) 0.0062(19) 0.0043(19) 0.0093(18)
C20 0.043(3) 0.053(3) 0.079(4) 0.031(3) 0.020(3) 0.026(3)
O3 0.139(4) 0.060(3) 0.072(3) 0.023(2) 0.063(3) 0.025(3)
C21 0.124(7) 0.098(5) 0.104(6) 0.037(4) 0.071(5) 0.016(4)
C22 0.142(8) 0.164(8) 0.138(8) 0.082(6) 0.105(6) 0.087(6)
C23 0.203(12) 0.133(9) 0.116(8) 0.049(6) 0.108(9) 0.078(7)
C24 0.155(9) 0.087(6) 0.069(6) 0.015(5) 0.055(6) 0.045(5)
C23' 0.203(12) 0.133(9) 0.116(8) 0.049(6) 0.108(9) 0.078(7)
C24' 0.155(9) 0.087(6) 0.069(6) 0.015(5) 0.055(6) 0.045(5)
C25 0.055(9) 0.041(8) 0.066(8) 0.006(6) 0.013(7) 0.016(7)
C26 0.076(15) 0.081(12) 0.085(14) 0.031(10) 0.042(12) 0.043(11)
C27 0.060(8) 0.069(8) 0.073(8) 0.009(7) 0.014(6) 0.033(6)
C28 0.103(12) 0.060(8) 0.076(9) 0.014(7) 0.012(8) 0.010(8)
C29 0.058(10) 0.061(8) 0.055(9) 0.021(7) -0.002(8) 0.028(7)
C30 0.055(7) 0.059(7) 0.073(8) 0.008(6) 0.013(6) 0.031(6)
C31 0.085(11) 0.099(14) 0.089(13) 0.018(12) 0.001(10) 0.029(10)
C25' 0.026(8) 0.057(9) 0.055(9) 0.014(8) -0.006(7) 0.009(7)
C26' 0.067(10) 0.048(8) 0.058(9) 0.020(7) -0.006(7) 0.015(7)
C27' 0.048(8) 0.092(13) 0.044(7) 0.013(8) -0.007(6) 0.034(9)
C28' 0.072(11) 0.059(9) 0.052(9) 0.000(8) 0.014(8) 0.008(8)
C29' 0.063(11) 0.043(7) 0.050(8) 0.003(6) 0.007(7) 0.022(8)
C30' 0.026(6) 0.069(9) 0.043(7) 0.004(6) 0.011(5) 0.022(6)
C31' 0.047(9) 0.099(16) 0.062(10) 0.031(11) 0.022(8) 0.023(11)

loop_
_atom_type_symbol
_atom_type_description
_atom_type_scat_dispersion_real
_atom_type_scat_dispersion_imag
_atom_type_scat_source
C C 0.0033 0.0016 'International Tables Vol C Tables 4.2.6.8 and 6.1.1.4'
H H 0.0000 0.0000 'International Tables Vol C Tables 4.2.6.8 and 6.1.1.4'
O O 0.0106 0.0060 'International Tables Vol C Tables 4.2.6.8 and 6.1.1.4'
Yb Yb -0.3850 5.5486 'International Tables Vol C Tables 4.2.6.8 and 6.1.1.4'
Cl Cl 0.1484 0.1585 'International Tables Vol C Tables 4.2.6.8 and 6.1.1.4'
Li Li -0.0003 0.0001 'International Tables Vol C Tables 4.2.6.8 and 6.1.1.4'

loop_
_geom_angle_atom_site_label_1
_geom_angle_atom_site_label_2
_geom_angle_atom_site_label_3
_geom_angle
_geom_angle_site_symmetry_1
_geom_angle_site_symmetry_3
_geom_angle_publ_flag
O2 Yb C13 74.71(13) . . ?
O2 Yb O1 143.18(10) . . ?
C13 Yb O1 71.15(12) . . ?
O2 Yb Cl2 89.69(8) . . ?
C13 Yb Cl2 99.47(10) . . ?
O1 Yb Cl2 82.76(8) . . ?
O2 Yb Cl3 88.47(8) . . ?
C13 Yb Cl3 90.75(10) . . ?
O1 Yb Cl3 105.19(8) . . ?
Cl2 Yb Cl3 168.74(3) . . ?
O2 Yb Cl1 141.84(7) . . ?
C13 Yb Cl1 141.84(11) . . ?
O1 Yb Cl1 74.73(7) . . ?
Cl2 Yb Cl1 92.63(3) . . ?
Cl3 Yb Cl1 82.04(3) . . ?
O2 Yb Cl1 70.59(7) . 2_666 ?
C13 Yb Cl1 145.27(11) . 2_666 ?
O1 Yb Cl1 142.46(7) . 2_666 ?
Cl2 Yb Cl1 81.74(3) . 2_666 ?
Cl3 Yb Cl1 87.17(4) . 2_666 ?
Cl1 Yb Cl1 72.08(4) . 2_666 ?
O2 Yb C2 138.96(11) . . ?
C13 Yb C2 65.74(13) . . ?
O1 Yb C2 24.05(11) . . ?
Cl2 Yb C2 106.72(9) . . ?
Cl3 Yb C2 81.72(9) . . ?
Cl1 Yb C2 76.13(8) . . ?
Cl1 Yb C2 147.46(8) 2_666 . ?
O2 Yb Li 83.80(17) . . ?
C13 Yb Li 135.04(16) . . ?
O1 Yb Li 111.29(17) . . ?
Cl2 Yb Li 40.58(13) . . ?
Cl3 Yb Li 128.17(13) . . ?
Cl1 Yb Li 73.78(14) . . ?
Cl1 Yb Li 42.07(14) 2_666 . ?
C2 Yb Li 132.61(19) . . ?
O2 Yb Li 116.51(18) . 2_666 ?
C13 Yb Li 124.20(16) . 2_666 ?
O1 Yb Li 94.21(17) . 2_666 ?
Cl2 Yb Li 132.76(14) . 2_666 ?
Cl3 Yb Li 40.14(14) . 2_666 ?
Cl1 Yb Li 42.25(15) . 2_666 ?
Cl1 Yb Li 72.43(14) 2_666 2_666 ?
C2 Yb Li 79.53(17) . 2_666 ?
Li Yb Li 100.69(17) . 2_666 ?
Li Cl1 Yb 87.3(2) 2_666 . ?
Li Cl1 Yb 84.5(2) 2_666 2_666 ?
Yb Cl1 Yb 107.92(4) . 2_666 ?
Li Cl2 Yb 93.8(2) . . ?
Li Cl3 Yb 93.8(2) 2_666 . ?
C2 O1 C1 115.7(4) . . ?
C2 O1 Yb 111.3(3) . . ?
C1 O1 Yb 128.4(3) . . ?
C19 O2 C20 113.9(3) . . ?
C19 O2 Yb 115.5(2) . . ?
C20 O2 Yb 126.3(3) . . ?
O3 Li Cl3 113.2(4) . 2_666 ?
O3 Li Cl2 104.2(4) . . ?
Cl3 Li Cl2 124.7(4) 2_666 . ?
O3 Li Cl1 121.2(5) . 2_666 ?
Cl3 Li Cl1 96.0(3) 2_666 2_666 ?
Cl2 Li Cl1 97.8(3) . 2_666 ?
O3 Li Yb 133.0(4) . . ?
Cl3 Li Yb 113.8(3) 2_666 . ?
Cl2 Li Yb 45.60(15) . . ?
Cl1 Li Yb 53.43(16) 2_666 . ?
O3 Li Yb 138.0(4) . 2_666 ?
Cl3 Li Yb 46.10(14) 2_666 2_666 ?
Cl2 Li Yb 117.5(3) . 2_666 ?
Cl1 Li Yb 50.40(14) 2_666 2_666 ?
Yb Li Yb 79.31(17) . 2_666 ?
C3 C2 O1 121.0(4) . . ?
C3 C2 C7 121.6(5) . . ?
O1 C2 C7 117.5(4) . . ?
C3 C2 Yb 131.5(3) . . ?
O1 C2 Yb 44.6(2) . . ?
C7 C2 Yb 90.7(3) . . ?
C4 C3 C2 120.2(5) . . ?
C3 C4 C5 120.4(6) . . ?
C6 C5 C4 118.9(5) . . ?
C5 C6 C7 122.7(5) . . ?
C6 C7 C2 116.1(4) . . ?
C6 C7 C8 121.0(4) . . ?
C2 C7 C8 122.8(4) . . ?
C9 C8 C13 122.2(4) . . ?
C9 C8 C7 116.3(4) . . ?
C13 C8 C7 121.5(3) . . ?
C10 C9 C8 120.5(4) . . ?
C9 C10 C11 119.4(4) . . ?
C10 C11 C12 120.9(4) . . ?
C11 C12 C13 121.2(4) . . ?
C11 C12 C14 117.3(4) . . ?
C13 C12 C14 121.4(3) . . ?
C8 C13 C12 115.7(3) . . ?
C8 C13 Yb 120.2(3) . . ?
C12 C13 Yb 124.0(3) . . ?
C19 C14 C15 115.6(4) . . ?
C19 C14 C12 123.8(4) . . ?
C15 C14 C12 120.5(4) . . ?
C16 C15 C14 122.1(5) . . ?
C15 C16 C17 120.2(5) . . ?
C16 C17 C18 119.7(5) . . ?
C17 C18 C19 119.1(5) . . ?
C14 C19 C18 123.2(4) . . ?
C14 C19 O2 119.2(4) . . ?
C18 C19 O2 117.5(4) . . ?
C21 O3 C24' 105.0(7) . . ?
C21 O3 C24 97.8(8) . . ?
C24' O3 C24 75.0(9) . . ?
C21 O3 Li 124.2(5) . . ?
C24' O3 Li 124.4(6) . . ?
C24 O3 Li 117.3(7) . . ?
O3 C21 C22 105.3(7) . . ?
C21 C22 C23' 101.4(8) . . ?
C21 C22 C23 99.3(9) . . ?
C23' C22 C23 75.9(12) . . ?
C24 C23 C22 107.5(13) . . ?
C23 C24 O3 97.5(12) . . ?
C24' C23' C22 99.1(12) . . ?
O3 C24' C23' 109.2(10) . . ?
C26 C25 C30 120.0 . . ?
C27 C26 C25 120.0 . . ?
C26 C27 C28 120.0 . . ?
C29 C28 C27 120.0 . . ?
C28 C29 C30 120.0 . . ?
C29 C30 C25 120.0 . . ?
C29 C30 C31 120.4(6) . . ?
C25 C30 C31 119.5(6) . . ?
C26' C25' C30' 120.0 . . ?
C25' C26' C27' 120.0 . . ?
C28' C27' C26' 120.0 . . ?
C27' C28' C29' 120.0 . . ?
C28' C29' C30' 120.0 . . ?
C29' C30' C25' 120.0 . . ?
C29' C30' C31' 120.2(6) . . ?
C25' C30' C31' 119.8(6) . . ?

loop_
_geom_bond_atom_site_label_1
_geom_bond_atom_site_label_2
_geom_bond_distance
_geom_bond_site_symmetry_2
_geom_bond_publ_flag
Yb O2 2.353(3) . ?
Yb C13 2.388(4) . ?
Yb O1 2.396(3) . ?
Yb Cl2 2.5750(11) . ?
Yb Cl3 2.5970(11) . ?
Yb Cl1 2.7741(10) . ?
Yb Cl1 2.9016(11) 2_666 ?
Yb C2 3.178(5) . ?
Yb Li 3.596(8) . ?
Yb Li 3.597(8) 2_666 ?
Cl1 Li 2.421(9) 2_666 ?
Cl1 Yb 2.9016(11) 2_666 ?
Cl2 Li 2.345(8) . ?
Cl3 Li 2.324(8) 2_666 ?
O1 C2 1.390(6) . ?
O1 C1 1.453(6) . ?
O2 C19 1.416(5) . ?
O2 C20 1.429(6) . ?
Li O3 1.879(10) . ?
Li Cl3 2.324(8) 2_666 ?
Li Cl1 2.421(9) 2_666 ?
Li Yb 3.597(8) 2_666 ?
C2 C3 1.374(7) . ?
C2 C7 1.402(6) . ?
C3 C4 1.371(8) . ?
C4 C5 1.379(9) . ?
C5 C6 1.379(7) . ?
C6 C7 1.395(6) . ?
C7 C8 1.495(6) . ?
C8 C9 1.398(5) . ?
C8 C13 1.411(6) . ?
C9 C10 1.368(6) . ?
C10 C11 1.389(7) . ?
C11 C12 1.393(6) . ?
C12 C13 1.424(6) . ?
C12 C14 1.482(6) . ?
C14 C19 1.379(6) . ?
C14 C15 1.407(6) . ?
C15 C16 1.368(7) . ?
C16 C17 1.377(7) . ?
C17 C18 1.378(7) . ?
C18 C19 1.383(7) . ?
O3 C21 1.434(8) . ?
O3 C24' 1.451(12) . ?
O3 C24 1.560(14) . ?
C21 C22 1.480(10) . ?
C22 C23' 1.505(13) . ?
C22 C23 1.559(15) . ?
C23 C24 1.519(15) . ?
C23' C24' 1.450(14) . ?
C25 C26 1.3900 . ?
C25 C30 1.3900 . ?
C26 C27 1.3900 . ?
C27 C28 1.3900 . ?
C28 C29 1.3900 . ?
C29 C30 1.3900 . ?
C30 C31 1.456(18) . ?
C25' C26' 1.3900 . ?
C25' C30' 1.3900 . ?
C26' C27' 1.3900 . ?
C27' C28' 1.3900 . ?
C28' C29' 1.3900 . ?
C29' C30' 1.3900 . ?
C30' C31' 1.46(2) . ?

loop_
_geom_torsion_atom_site_label_1
_geom_torsion_atom_site_label_2
_geom_torsion_atom_site_label_3
_geom_torsion_atom_site_label_4
_geom_torsion
_geom_torsion_site_symmetry_1
_geom_torsion_site_symmetry_2
_geom_torsion_site_symmetry_3
_geom_torsion_site_symmetry_4
_geom_torsion_publ_flag
O2 Yb Cl1 Li -71.0(3) . . . 2_666 ?
C13 Yb Cl1 Li 87.2(3) . . . 2_666 ?
O1 Yb Cl1 Li 114.4(2) . . . 2_666 ?
Cl2 Yb Cl1 Li -163.8(2) . . . 2_666 ?
Cl3 Yb Cl1 Li 6.2(2) . . . 2_666 ?
Cl1 Yb Cl1 Li -83.3(2) 2_666 . . 2_666 ?
C2 Yb Cl1 Li 89.6(2) . . . 2_666 ?
Li Yb Cl1 Li -127.42(16) . . . 2_666 ?
O2 Yb Cl1 Yb 12.39(13) . . . 2_666 ?
C13 Yb Cl1 Yb 170.59(15) . . . 2_666 ?
O1 Yb Cl1 Yb -162.21(8) . . . 2_666 ?
Cl2 Yb Cl1 Yb -80.45(4) . . . 2_666 ?
Cl3 Yb Cl1 Yb 89.59(4) . . . 2_666 ?
Cl1 Yb Cl1 Yb 0.0 2_666 . . 2_666 ?
C2 Yb Cl1 Yb 172.97(10) . . . 2_666 ?
Li Yb Cl1 Yb -44.08(16) . . . 2_666 ?
Li Yb Cl1 Yb 83.3(2) 2_666 . . 2_666 ?
O2 Yb Cl2 Li -80.8(2) . . . . ?
C13 Yb Cl2 Li -155.2(3) . . . . ?
O1 Yb Cl2 Li 135.3(2) . . . . ?
Cl3 Yb Cl2 Li -0.3(3) . . . . ?
Cl1 Yb Cl2 Li 61.1(2) . . . . ?
Cl1 Yb Cl2 Li -10.4(2) 2_666 . . . ?
C2 Yb Cl2 Li 137.4(3) . . . . ?
Li Yb Cl2 Li 46.3(4) 2_666 . . . ?
O2 Yb Cl3 Li 136.4(2) . . . 2_666 ?
C13 Yb Cl3 Li -148.9(3) . . . 2_666 ?
O1 Yb Cl3 Li -78.2(2) . . . 2_666 ?
Cl2 Yb Cl3 Li 55.8(3) . . . 2_666 ?
Cl1 Yb Cl3 Li -6.5(2) . . . 2_666 ?
Cl1 Yb Cl3 Li 65.8(2) 2_666 . . 2_666 ?
C2 Yb Cl3 Li -83.6(2) . . . 2_666 ?
Li Yb Cl3 Li 55.5(4) . . . 2_666 ?
O2 Yb O1 C2 95.5(3) . . . . ?
C13 Yb O1 C2 72.5(3) . . . . ?
Cl2 Yb O1 C2 175.1(3) . . . . ?
Cl3 Yb O1 C2 -13.0(3) . . . . ?
Cl1 Yb O1 C2 -90.1(3) . . . . ?
Cl1 Yb O1 C2 -118.6(2) 2_666 . . . ?
Li Yb O1 C2 -155.5(3) . . . . ?
Li Yb O1 C2 -52.2(3) 2_666 . . . ?
O2 Yb O1 C1 -110.0(4) . . . . ?
C13 Yb O1 C1 -133.0(4) . . . . ?
Cl2 Yb O1 C1 -30.3(3) . . . . ?
Cl3 Yb O1 C1 141.5(3) . . . . ?
Cl1 Yb O1 C1 64.4(3) . . . . ?
Cl1 Yb O1 C1 35.9(4) 2_666 . . . ?
C2 Yb O1 C1 154.5(5) . . . . ?
Li Yb O1 C1 -0.9(4) . . . . ?
Li Yb O1 C1 102.3(4) 2_666 . . . ?
C13 Yb O2 C19 61.7(3) . . . . ?
O1 Yb O2 C19 39.3(3) . . . . ?
Cl2 Yb O2 C19 -38.2(3) . . . . ?
Cl3 Yb O2 C19 152.9(3) . . . . ?
Cl1 Yb O2 C19 -132.0(2) . . . . ?
Cl1 Yb O2 C19 -119.5(3) 2_666 . . . ?
C2 Yb O2 C19 77.4(3) . . . . ?
Li Yb O2 C19 -78.4(3) . . . . ?
Li Yb O2 C19 -177.3(3) 2_666 . . . ?
C13 Yb O2 C20 -93.5(4) . . . . ?
O1 Yb O2 C20 -116.0(4) . . . . ?
Cl2 Yb O2 C20 166.6(4) . . . . ?
Cl3 Yb O2 C20 -2.3(4) . . . . ?
Cl1 Yb O2 C20 72.8(4) . . . . ?
Cl1 Yb O2 C20 85.3(4) 2_666 . . . ?
C2 Yb O2 C20 -77.8(4) . . . . ?
Li Yb O2 C20 126.4(4) . . . . ?
Li Yb O2 C20 27.5(4) 2_666 . . . ?
Yb Cl2 Li O3 137.5(4) . . . . ?
Yb Cl2 Li Cl3 -90.5(4) . . . 2_666 ?
Yb Cl2 Li Cl1 12.5(3) . . . 2_666 ?
Yb Cl2 Li Yb -36.7(3) . . . 2_666 ?
O2 Yb Li O3 33.2(6) . . . . ?
C13 Yb Li O3 -27.9(7) . . . . ?
O1 Yb Li O3 -112.1(6) . . . . ?
Cl2 Yb Li O3 -63.6(5) . . . . ?
Cl3 Yb Li O3 116.3(5) . . . . ?
Cl1 Yb Li O3 -178.0(6) . . . . ?
Cl1 Yb Li O3 100.9(7) 2_666 . . . ?
C2 Yb Li O3 -125.4(5) . . . . ?
Li Yb Li O3 149.0(7) 2_666 . . . ?
O2 Yb Li Cl3 -147.2(3) . . . 2_666 ?
C13 Yb Li Cl3 151.8(2) . . . 2_666 ?
O1 Yb Li Cl3 67.6(3) . . . 2_666 ?
Cl2 Yb Li Cl3 116.0(5) . . . 2_666 ?
Cl3 Yb Li Cl3 -64.0(4) . . . 2_666 ?
Cl1 Yb Li Cl3 1.6(3) . . . 2_666 ?
Cl1 Yb Li Cl3 -79.4(3) 2_666 . . 2_666 ?
C2 Yb Li Cl3 54.3(4) . . . 2_666 ?
Li Yb Li Cl3 -31.3(2) 2_666 . . 2_666 ?
O2 Yb Li Cl2 96.80(19) . . . . ?
C13 Yb Li Cl2 35.8(4) . . . . ?
O1 Yb Li Cl2 -48.5(2) . . . . ?
Cl3 Yb Li Cl2 179.93(8) . . . . ?
Cl1 Yb Li Cl2 -114.4(2) . . . . ?
Cl1 Yb Li Cl2 164.6(3) 2_666 . . . ?
C2 Yb Li Cl2 -61.8(3) . . . . ?
Li Yb Li Cl2 -147.3(3) 2_666 . . . ?
O2 Yb Li Cl1 -67.76(17) . . . 2_666 ?
C13 Yb Li Cl1 -128.79(19) . . . 2_666 ?
O1 Yb Li Cl1 146.97(15) . . . 2_666 ?
Cl2 Yb Li Cl1 -164.6(3) . . . 2_666 ?
Cl3 Yb Li Cl1 15.4(3) . . . 2_666 ?
Cl1 Yb Li Cl1 81.04(15) . . . 2_666 ?
C2 Yb Li Cl1 133.67(17) . . . 2_666 ?
Li Yb Li Cl1 48.12(11) 2_666 . . 2_666 ?
O2 Yb Li Yb -115.88(16) . . . 2_666 ?
C13 Yb Li Yb -176.91(15) . . . 2_666 ?
O1 Yb Li Yb 98.85(15) . . . 2_666 ?
Cl2 Yb Li Yb 147.3(3) . . . 2_666 ?
Cl3 Yb Li Yb -32.7(2) . . . 2_666 ?
Cl1 Yb Li Yb 32.92(10) . . . 2_666 ?
Cl1 Yb Li Yb -48.12(11) 2_666 . . 2_666 ?
C2 Yb Li Yb 85.6(2) . . . 2_666 ?
Li Yb Li Yb 0.0 2_666 . . 2_666 ?
C1 O1 C2 C3 -38.5(6) . . . . ?
Yb O1 C2 C3 119.5(5) . . . . ?
C1 O1 C2 C7 142.4(4) . . . . ?
Yb O1 C2 C7 -59.6(4) . . . . ?
C1 O1 C2 Yb -158.0(4) . . . . ?
O2 Yb C2 C3 150.7(5) . . . . ?
C13 Yb C2 C3 167.3(6) . . . . ?
O1 Yb C2 C3 -94.6(6) . . . . ?
Cl2 Yb C2 C3 -99.7(5) . . . . ?
Cl3 Yb C2 C3 72.7(5) . . . . ?
Cl1 Yb C2 C3 -11.1(5) . . . . ?
Cl1 Yb C2 C3 1.4(6) 2_666 . . . ?
Li Yb C2 C3 -62.9(6) . . . . ?
Li Yb C2 C3 32.1(5) 2_666 . . . ?
O2 Yb C2 O1 -114.7(3) . . . . ?
C13 Yb C2 O1 -98.1(3) . . . . ?
Cl2 Yb C2 O1 -5.0(3) . . . . ?
Cl3 Yb C2 O1 167.3(3) . . . . ?
Cl1 Yb C2 O1 83.5(2) . . . . ?
Cl1 Yb C2 O1 96.1(3) 2_666 . . . ?
Li Yb C2 O1 31.7(3) . . . . ?
Li Yb C2 O1 126.7(3) 2_666 . . . ?
O2 Yb C2 C7 15.4(4) . . . . ?
C13 Yb C2 C7 32.0(3) . . . . ?
O1 Yb C2 C7 130.0(4) . . . . ?
Cl2 Yb C2 C7 125.0(3) . . . . ?
Cl3 Yb C2 C7 -62.6(3) . . . . ?
Cl1 Yb C2 C7 -146.4(3) . . . . ?
Cl1 Yb C2 C7 -133.9(2) 2_666 . . . ?
Li Yb C2 C7 161.8(3) . . . . ?
Li Yb C2 C7 -103.3(3) 2_666 . . . ?
O1 C2 C3 C4 -178.3(6) . . . . ?
C7 C2 C3 C4 0.8(9) . . . . ?
Yb C2 C3 C4 -123.6(6) . . . . ?
C2 C3 C4 C5 1.8(10) . . . . ?
C3 C4 C5 C6 -1.7(10) . . . . ?
C4 C5 C6 C7 -0.9(9) . . . . ?
C5 C6 C7 C2 3.2(7) . . . . ?
C5 C6 C7 C8 -173.4(5) . . . . ?
C3 C2 C7 C6 -3.2(7) . . . . ?
O1 C2 C7 C6 176.0(4) . . . . ?
Yb C2 C7 C6 138.7(4) . . . . ?
C3 C2 C7 C8 173.4(5) . . . . ?
O1 C2 C7 C8 -7.4(7) . . . . ?
Yb C2 C7 C8 -44.8(4) . . . . ?
C6 C7 C8 C9 37.2(6) . . . . ?
C2 C7 C8 C9 -139.2(5) . . . . ?
C6 C7 C8 C13 -145.3(5) . . . . ?
C2 C7 C8 C13 38.3(7) . . . . ?
C13 C8 C9 C10 2.0(7) . . . . ?
C7 C8 C9 C10 179.4(4) . . . . ?
C8 C9 C10 C11 -2.5(7) . . . . ?
C9 C10 C11 C12 0.2(8) . . . . ?
C10 C11 C12 C13 2.6(7) . . . . ?
C10 C11 C12 C14 -173.3(5) . . . . ?
C9 C8 C13 C12 0.8(6) . . . . ?
C7 C8 C13 C12 -176.6(4) . . . . ?
C9 C8 C13 Yb -175.7(3) . . . . ?
C7 C8 C13 Yb 6.9(5) . . . . ?
C11 C12 C13 C8 -3.0(6) . . . . ?
C14 C12 C13 C8 172.7(4) . . . . ?
C11 C12 C13 Yb 173.4(3) . . . . ?
C14 C12 C13 Yb -10.9(6) . . . . ?
O2 Yb C13 C8 148.3(3) . . . . ?
O1 Yb C13 C8 -45.7(3) . . . . ?
Cl2 Yb C13 C8 -124.7(3) . . . . ?
Cl3 Yb C13 C8 60.1(3) . . . . ?
Cl1 Yb C13 C8 -18.0(4) . . . . ?
Cl1 Yb C13 C8 146.2(3) 2_666 . . . ?
C2 Yb C13 C8 -20.5(3) . . . . ?
Li Yb C13 C8 -147.3(3) . . . . ?
Li Yb C13 C8 36.3(4) 2_666 . . . ?
O2 Yb C13 C12 -27.9(3) . . . . ?
O1 Yb C13 C12 138.1(4) . . . . ?
Cl2 Yb C13 C12 59.1(3) . . . . ?
Cl3 Yb C13 C12 -116.1(3) . . . . ?
Cl1 Yb C13 C12 165.8(3) . . . . ?
Cl1 Yb C13 C12 -30.0(4) 2_666 . . . ?
C2 Yb C13 C12 163.3(4) . . . . ?
Li Yb C13 C12 36.5(5) . . . . ?
Li Yb C13 C12 -139.9(4) 2_666 . . . ?
C11 C12 C14 C19 -144.4(5) . . . . ?
C13 C12 C14 C19 39.7(6) . . . . ?
C11 C12 C14 C15 38.6(6) . . . . ?
C13 C12 C14 C15 -137.3(4) . . . . ?
C19 C14 C15 C16 0.4(7) . . . . ?
C12 C14 C15 C16 177.6(4) . . . . ?
C14 C15 C16 C17 0.5(7) . . . . ?
C15 C16 C17 C18 -0.5(8) . . . . ?
C16 C17 C18 C19 -0.4(8) . . . . ?
C15 C14 C19 C18 -1.3(7) . . . . ?
C12 C14 C19 C18 -178.5(4) . . . . ?
C15 C14 C19 O2 176.8(4) . . . . ?
C12 C14 C19 O2 -0.3(6) . . . . ?
C17 C18 C19 C14 1.3(7) . . . . ?
C17 C18 C19 O2 -176.8(4) . . . . ?
C20 O2 C19 C14 97.8(5) . . . . ?
Yb O2 C19 C14 -60.5(4) . . . . ?
C20 O2 C19 C18 -83.9(5) . . . . ?
Yb O2 C19 C18 117.7(4) . . . . ?
Cl3 Li O3 C21 -123.9(7) 2_666 . . . ?
Cl2 Li O3 C21 14.4(8) . . . . ?
Cl1 Li O3 C21 122.9(7) 2_666 . . . ?
Yb Li O3 C21 55.7(9) . . . . ?
Yb Li O3 C21 -173.3(6) 2_666 . . . ?
Cl3 Li O3 C24' 88.4(9) 2_666 . . . ?
Cl2 Li O3 C24' -133.3(8) . . . . ?
Cl1 Li O3 C24' -24.8(10) 2_666 . . . ?
Yb Li O3 C24' -92.0(9) . . . . ?
Yb Li O3 C24' 39.0(11) 2_666 . . . ?
Cl3 Li O3 C24 -1.6(10) 2_666 . . . ?
Cl2 Li O3 C24 136.7(9) . . . . ?
Cl1 Li O3 C24 -114.8(10) 2_666 . . . ?
Yb Li O3 C24 178.0(9) . . . . ?
Yb Li O3 C24 -51.0(11) 2_666 . . . ?
C24' O3 C21 C22 -19.4(10) . . . . ?
C24 O3 C21 C22 57.0(10) . . . . ?
Li O3 C21 C22 -172.2(7) . . . . ?
O3 C21 C22 C23' 39.7(11) . . . . ?
O3 C21 C22 C23 -37.7(12) . . . . ?
C21 C22 C23 C24 3.1(18) . . . . ?
C23' C22 C23 C24 -96.4(17) . . . . ?
C22 C23 C24 O3 28.3(18) . . . . ?
C21 O3 C24 C23 -50.3(14) . . . . ?
C24' O3 C24 C23 53.2(13) . . . . ?
Li O3 C24 C23 174.6(11) . . . . ?
C21 C22 C23' C24' -43.1(12) . . . . ?
C23 C22 C23' C24' 53.8(11) . . . . ?
C21 O3 C24' C23' -9.2(13) . . . . ?
C24 O3 C24' C23' -103.4(13) . . . . ?
Li O3 C24' C23' 143.5(10) . . . . ?
C22 C23' C24' O3 32.9(14) . . . . ?
C30 C25 C26 C27 0.0 . . . . ?
C25 C26 C27 C28 0.0 . . . . ?
C26 C27 C28 C29 0.0 . . . . ?
C27 C28 C29 C30 0.0 . . . . ?
C28 C29 C30 C25 0.0 . . . . ?
C28 C29 C30 C31 177.5(12) . . . . ?
C26 C25 C30 C29 0.0 . . . . ?
C26 C25 C30 C31 -177.5(12) . . . . ?
C30' C25' C26' C27' 0.0 . . . . ?
C25' C26' C27' C28' 0.0 . . . . ?
C26' C27' C28' C29' 0.0 . . . . ?
C27' C28' C29' C30' 0.0 . . . . ?
C28' C29' C30' C25' 0.0 . . . . ?
C28' C29' C30' C31' 178.2(12) . . . . ?
C26' C25' C30' C29' 0.0 . . . . ?
C26' C25' C30' C31' -178.3(12) . . . . ?
